data_1575330
loop_
_publ_author_name
'Mensing, Luca'
'Sch\"afer, Tim'
'Layh, Marcus'
'Hebenbrock, Marian'

_publ_section_title
;
 Gone with the Wind---Adducts of Volatile Pyridine Derivatives and
 Copper(II) Acetylacetonate
;
_journal_issue 8
_journal_name_full Crystals
_journal_page_first 690
_journal_paper_doi 10.3390/cryst15080690
_journal_volume 15
_journal_year 2025
_chemical_formula_sum 'C54 H62 Cu3 N4 O12'
_chemical_formula_weight 1149.69
_space_group_crystal_system triclinic
_space_group_IT_number 2
_space_group_name_Hall '-P 1'
_space_group_name_H-M_alt 'P -1'
_atom_sites_solution_hydrogens geom
_atom_sites_solution_primary 'intrinsic phasing'
_audit_creation_method SHELXL-2019/1
_cell_angle_alpha 88.207(3)
_cell_angle_beta 74.608(3)
_cell_angle_gamma 89.364(3)
_cell_formula_units_Z 2
_cell_length_a 12.4530(10)
_cell_length_b 14.0998(11)
_cell_length_c 15.3886(12)
_cell_measurement_reflns_used 9795
_cell_measurement_temperature 100(2)
_cell_measurement_theta_max 29.571
_cell_measurement_theta_min 2.398
_cell_volume 2603.8(4)
_computing_cell_refinement 'Bruker SAINT+'
_computing_data_collection 'Bruker APEX5 2023/9-2'
_computing_data_reduction 'Bruker SAINT+'
_computing_molecular_graphics 'Bruker SHELXTL'
_computing_publication_material 'Bruker SHELXTL'
_computing_structure_refinement 'SHELXL-2019/1 (Sheldrick, 2019)'
_computing_structure_solution 'SHELXT-2018/2 (Sheldrick, 2015)'
_diffrn_ambient_temperature 100(2)
_diffrn_measured_fraction_theta_full 0.993
_diffrn_measured_fraction_theta_max 0.990
_diffrn_measurement_device_type 'Bruker Venture D8 with Photon III CMOS detector'
_diffrn_measurement_method 'f\ and w\ scans'
_diffrn_radiation_type MoK\a
_diffrn_radiation_wavelength 0.71073
_diffrn_reflns_av_R_equivalents 0.0213
_diffrn_reflns_av_unetI/netI 0.0241
_diffrn_reflns_Laue_measured_fraction_full 0.993
_diffrn_reflns_Laue_measured_fraction_max 0.990
_diffrn_reflns_limit_h_max 17
_diffrn_reflns_limit_h_min -17
_diffrn_reflns_limit_k_max 19
_diffrn_reflns_limit_k_min -19
_diffrn_reflns_limit_l_max 21
_diffrn_reflns_limit_l_min -21
_diffrn_reflns_number 44994
_diffrn_reflns_point_group_measured_fraction_full 0.993
_diffrn_reflns_point_group_measured_fraction_max 0.990
_diffrn_reflns_theta_full 25.242
_diffrn_reflns_theta_max 30.055
_diffrn_reflns_theta_min 2.225
_diffrn_source microsource
_exptl_absorpt_coefficient_mu 1.280
_exptl_absorpt_correction_T_max 0.7459
_exptl_absorpt_correction_T_min 0.6851
_exptl_absorpt_correction_type empirical
_exptl_absorpt_process_details SADABS
_exptl_crystal_colour blue
_exptl_crystal_density_diffrn 1.466
_exptl_crystal_description block
_exptl_crystal_F_000 1194
_exptl_crystal_size_max 0.126
_exptl_crystal_size_mid 0.119
_exptl_crystal_size_min 0.112
_refine_diff_density_max 1.547
_refine_diff_density_min -0.634
_refine_diff_density_rms 0.088
_refine_ls_extinction_method none
_refine_ls_goodness_of_fit_ref 1.046
_refine_ls_hydrogen_treatment constr
_refine_ls_matrix_type full
_refine_ls_number_parameters 673
_refine_ls_number_reflns 15126
_refine_ls_number_restraints 0
_refine_ls_restrained_S_all 1.046
_refine_ls_R_factor_all 0.0444
_refine_ls_R_factor_gt 0.0379
_refine_ls_shift/su_max 0.002
_refine_ls_shift/su_mean 0.000
_refine_ls_structure_factor_coef Fsqd
_refine_ls_weighting_details 'w=1/[\s^2^(Fo^2^)+(0.0598P)^2^+1.7543P] where P=(Fo^2^+2Fc^2^)/3'
_refine_ls_weighting_scheme calc
_refine_ls_wR_factor_gt 0.1102
_refine_ls_wR_factor_ref 0.1143
_reflns_Friedel_coverage 0.000
_reflns_number_gt 12895
_reflns_number_total 15126
_reflns_threshold_expression 'I > 2\s(I)'
_cod_data_source_file Compound_7.cif
_cod_data_source_block sad_a
_cod_database_code 1575330
_shelx_shelxl_version_number 2019/1
_shelx_space_group_comment
;
The symmetry employed for this shelxl refinement is uniquely defined
by the following loop, which should always be used as a source of
symmetry information in preference to the above space-group names.
They are only intended as comments.
;

loop_
_space_group_symop_operation_xyz
'x, y, z'
'-x, -y, -z'

loop_
_atom_site_label
_atom_site_type_symbol
_atom_site_fract_x
_atom_site_fract_y
_atom_site_fract_z
_atom_site_U_iso_or_equiv
_atom_site_adp_type
_atom_site_occupancy
_atom_site_site_symmetry_order
_atom_site_calc_flag
_atom_site_refinement_flags_posn
_atom_site_refinement_flags_adp
_atom_site_refinement_flags_occupancy
_atom_site_disorder_assembly
_atom_site_disorder_group
Cu1 Cu 0.84168(2) 0.99495(2) 0.96548(2) 0.01428(6) Uani 1 1 d . . . . .
Cu2 Cu 0.000000 1.000000 0.500000 0.01398(6) Uani 1 2 d S . P . .
Cu3 Cu 1.34264(2) 0.50655(2) 0.46494(2) 0.01390(5) Uani 1 1 d . . . . .
Cu4 Cu 0.500000 0.500000 0.000000 0.01302(6) Uani 1 2 d S . P . .
O1 O 0.93304(10) 1.08954(8) 0.88609(8) 0.0180(2) Uani 1 1 d . . . . .
O2 O 0.75657(10) 1.08832(8) 1.04487(8) 0.0186(2) Uani 1 1 d . . . . .
O3 O 0.94221(10) 0.90047(9) 0.89994(8) 0.0204(2) Uani 1 1 d . . . . .
O4 O 0.76644(10) 0.90349(8) 1.05783(8) 0.0193(2) Uani 1 1 d . . . . .
O5 O -0.07835(10) 0.89564(8) 0.57841(8) 0.0178(2) Uani 1 1 d . . . . .
O6 O 0.09448(10) 0.91541(9) 0.41584(8) 0.0181(2) Uani 1 1 d . . . . .
O7 O 1.44487(10) 0.60476(9) 0.40280(8) 0.0195(2) Uani 1 1 d . . . . .
O8 O 1.43507(10) 0.41829(8) 0.38356(8) 0.0174(2) Uani 1 1 d . . . . .
O9 O 1.25867(10) 0.40606(8) 0.54250(8) 0.0175(2) Uani 1 1 d . . . . .
O10 O 1.26411(10) 0.59118(8) 0.55743(8) 0.0189(2) Uani 1 1 d . . . . .
O11 O 0.58818(10) 0.59984(8) -0.07833(8) 0.0169(2) Uani 1 1 d . . . . .
O12 O 0.41532(10) 0.58961(8) 0.08435(8) 0.0173(2) Uani 1 1 d . . . . .
N1 N 0.13715(11) 0.99210(10) 0.58950(9) 0.0175(3) Uani 1 1 d . . . . .
N2 N 0.72182(11) 0.99821(9) 0.87264(9) 0.0159(2) Uani 1 1 d . . . . .
N3 N 1.22215(11) 0.51393(10) 0.37270(9) 0.0157(2) Uani 1 1 d . . . . .
N4 N 0.63662(11) 0.49958(10) 0.09088(9) 0.0173(3) Uani 1 1 d . . . . .
C1 C 0.29932(13) 0.99367(11) 0.68761(10) 0.0145(3) Uani 1 1 d . . . . .
C2 C 0.32894(13) 0.98599(12) 0.59358(11) 0.0171(3) Uani 1 1 d . . . . .
H2 H 0.405102 0.981551 0.561064 0.020 Uiso 1 1 calc R U . . .
C3 C 0.24647(14) 0.98490(12) 0.54847(11) 0.0182(3) Uani 1 1 d . . . . .
H3 H 0.268381 0.978726 0.484885 0.022 Uiso 1 1 calc R U . . .
C4 C 0.10856(14) 0.99925(12) 0.67927(11) 0.0185(3) Uani 1 1 d . . . . .
H4 H 0.031683 1.004106 0.709609 0.022 Uiso 1 1 calc R U . . .
C5 C 0.18521(13) 0.99995(12) 0.73062(11) 0.0175(3) Uani 1 1 d . . . . .
H5 H 0.160435 1.004649 0.794283 0.021 Uiso 1 1 calc R U . . .
C6 C 0.37936(13) 0.99527(11) 0.74184(11) 0.0158(3) Uani 1 1 d . . . . .
H6 H 0.350038 1.001255 0.805051 0.019 Uiso 1 1 calc R U . . .
C7 C 0.49063(13) 0.98906(11) 0.71057(10) 0.0154(3) Uani 1 1 d . . . . .
H7 H 0.520766 0.981943 0.647589 0.019 Uiso 1 1 calc R U . . .
C8 C 0.56877(12) 0.99248(10) 0.76675(10) 0.0149(3) Uani 1 1 d . . . . .
C9 C 0.68178(13) 0.97113(12) 0.73101(11) 0.0175(3) Uani 1 1 d . . . . .
H9 H 0.708768 0.954268 0.669740 0.021 Uiso 1 1 calc R U . . .
C10 C 0.75410(13) 0.97477(12) 0.78579(11) 0.0173(3) Uani 1 1 d . . . . .
H10 H 0.830361 0.959885 0.760367 0.021 Uiso 1 1 calc R U . . .
C11 C 0.61397(14) 1.02074(12) 0.90593(11) 0.0186(3) Uani 1 1 d . . . . .
H11 H 0.590139 1.039463 0.966847 0.022 Uiso 1 1 calc R U . . .
C12 C 0.53533(13) 1.01846(12) 0.85723(11) 0.0177(3) Uani 1 1 d . . . . .
H12 H 0.459814 1.034240 0.884660 0.021 Uiso 1 1 calc R U . . .
C13 C 1.06754(13) 0.50831(11) 0.26823(10) 0.0145(3) Uani 1 1 d . . . . .
C14 C 1.18103(13) 0.49070(12) 0.23099(11) 0.0181(3) Uani 1 1 d . . . . .
H14 H 1.207961 0.476490 0.169031 0.022 Uiso 1 1 calc R U . . .
C15 C 1.25401(13) 0.49409(12) 0.28508(11) 0.0182(3) Uani 1 1 d . . . . .
H15 H 1.330653 0.481678 0.258489 0.022 Uiso 1 1 calc R U . . .
C16 C 1.11333(13) 0.53227(11) 0.40804(11) 0.0170(3) Uani 1 1 d . . . . .
H16 H 1.089363 0.547404 0.469944 0.020 Uiso 1 1 calc R U . . .
C17 C 1.03401(13) 0.53046(11) 0.35973(11) 0.0164(3) Uani 1 1 d . . . . .
H17 H 0.958128 0.544011 0.388143 0.020 Uiso 1 1 calc R U . . .
C18 C 0.98907(13) 0.50281(11) 0.21235(10) 0.0160(3) Uani 1 1 d . . . . .
H18 H 1.019175 0.494934 0.149466 0.019 Uiso 1 1 calc R U . . .
C19 C 0.87799(13) 0.50808(11) 0.24355(11) 0.0156(3) Uani 1 1 d . . . . .
H19 H 0.848607 0.515444 0.306580 0.019 Uiso 1 1 calc R U . . .
C20 C 0.79792(13) 0.50353(11) 0.18940(10) 0.0140(3) Uani 1 1 d . . . . .
C21 C 0.82789(14) 0.49535(12) 0.09540(11) 0.0185(3) Uani 1 1 d . . . . .
H21 H 0.904111 0.491048 0.063009 0.022 Uiso 1 1 calc R U . . .
C22 C 0.74574(14) 0.49358(13) 0.05034(11) 0.0202(3) Uani 1 1 d . . . . .
H22 H 0.767967 0.487758 -0.013279 0.024 Uiso 1 1 calc R U . . .
C23 C 0.60777(13) 0.50649(12) 0.18065(11) 0.0175(3) Uani 1 1 d . . . . .
H23 H 0.530751 0.510305 0.210851 0.021 Uiso 1 1 calc R U . . .
C24 C 0.68371(13) 0.50841(11) 0.23219(11) 0.0166(3) Uani 1 1 d . . . . .
H24 H 0.658573 0.512983 0.295850 0.020 Uiso 1 1 calc R U . . .
C25 C 0.97495(17) 1.23441(14) 0.80481(13) 0.0295(4) Uani 1 1 d . . . . .
H25A H 0.934805 1.292921 0.797150 0.044 Uiso 1 1 calc R U . . .
H25B H 0.988308 1.197633 0.749939 0.044 Uiso 1 1 calc R U . . .
H25C H 1.046373 1.250339 0.816082 0.044 Uiso 1 1 calc R U . . .
C26 C 0.90611(14) 1.17633(12) 0.88384(11) 0.0190(3) Uani 1 1 d . . . . .
C27 C 0.75381(13) 1.17657(11) 1.02533(11) 0.0181(3) Uani 1 1 d . . . . .
C28 C 0.82012(15) 1.22135(12) 0.94739(12) 0.0225(3) Uani 1 1 d . . . . .
H28 H 0.806077 1.286458 0.936733 0.027 Uiso 1 1 calc R U . . .
C29 C 0.95277(13) 0.81624(12) 0.92768(11) 0.0182(3) Uani 1 1 d . . . . .
C30 C 0.88827(14) 0.77412(12) 1.00838(11) 0.0204(3) Uani 1 1 d . . . . .
H30 H 0.905949 0.710986 1.023198 0.025 Uiso 1 1 calc R U . . .
C31 C 0.79988(14) 0.81934(11) 1.06805(11) 0.0178(3) Uani 1 1 d . . . . .
C32 C 0.67171(16) 1.23396(13) 1.09363(13) 0.0268(4) Uani 1 1 d . . . . .
H32A H 0.665640 1.297874 1.068436 0.040 Uiso 1 1 calc R U . . .
H32B H 0.697398 1.238199 1.148309 0.040 Uiso 1 1 calc R U . . .
H32C H 0.598680 1.203131 1.108574 0.040 Uiso 1 1 calc R U . . .
C33 C 1.04177(16) 0.75760(13) 0.86642(12) 0.0266(4) Uani 1 1 d . . . . .
H33A H 1.070873 0.710514 0.902578 0.040 Uiso 1 1 calc R U . . .
H33B H 1.102385 0.799088 0.833112 0.040 Uiso 1 1 calc R U . . .
H33C H 1.009871 0.725084 0.823746 0.040 Uiso 1 1 calc R U . . .
C34 C 0.73662(16) 0.76734(13) 1.15312(12) 0.0249(4) Uani 1 1 d . . . . .
H34A H 0.771228 0.705230 1.157486 0.037 Uiso 1 1 calc R U . . .
H34B H 0.659194 0.758619 1.151582 0.037 Uiso 1 1 calc R U . . .
H34C H 0.738373 0.804400 1.205553 0.037 Uiso 1 1 calc R U . . .
C35 C -0.09572(16) 0.74726(13) 0.65520(13) 0.0273(4) Uani 1 1 d . . . . .
H35A H -0.054577 0.687247 0.651865 0.041 Uiso 1 1 calc R U . . .
H35B H -0.171774 0.734936 0.651800 0.041 Uiso 1 1 calc R U . . .
H35C H -0.098231 0.777249 0.712304 0.041 Uiso 1 1 calc R U . . .
C36 C -0.03814(13) 0.81245(11) 0.57767(11) 0.0173(3) Uani 1 1 d . . . . .
C37 C 0.11093(13) 0.82899(11) 0.43475(11) 0.0176(3) Uani 1 1 d . . . . .
C38 C 0.05315(14) 0.77756(11) 0.51162(12) 0.0204(3) Uani 1 1 d . . . . .
H38 H 0.077273 0.714558 0.519839 0.025 Uiso 1 1 calc R U . . .
C39 C 0.20308(16) 0.78048(14) 0.36597(13) 0.0273(4) Uani 1 1 d . . . . .
H39A H 0.218579 0.718263 0.390238 0.041 Uiso 1 1 calc R U . . .
H39B H 0.270461 0.819486 0.352503 0.041 Uiso 1 1 calc R U . . .
H39C H 0.179888 0.772268 0.310593 0.041 Uiso 1 1 calc R U . . .
C40 C 1.53879(15) 0.75034(13) 0.37071(12) 0.0237(3) Uani 1 1 d . . . . .
H40A H 1.558536 0.800619 0.406189 0.036 Uiso 1 1 calc R U . . .
H40B H 1.509248 0.778838 0.322881 0.036 Uiso 1 1 calc R U . . .
H40C H 1.605223 0.712692 0.343719 0.036 Uiso 1 1 calc R U . . .
C41 C 1.45193(13) 0.68728(11) 0.43105(11) 0.0171(3) Uani 1 1 d . . . . .
C42 C 1.41309(13) 0.33101(12) 0.38074(11) 0.0178(3) Uani 1 1 d . . . . .
C43 C 1.33075(14) 0.28043(12) 0.44452(12) 0.0208(3) Uani 1 1 d . . . . .
H43 H 1.321475 0.215329 0.434195 0.025 Uiso 1 1 calc R U . . .
C44 C 1.26105(13) 0.31888(11) 0.52246(11) 0.0172(3) Uani 1 1 d . . . . .
C45 C 1.38439(14) 0.72325(11) 0.51131(11) 0.0189(3) Uani 1 1 d . . . . .
H45 H 1.400347 0.784972 0.527472 0.023 Uiso 1 1 calc R U . . .
C46 C 1.29530(13) 0.67442(11) 0.56902(10) 0.0166(3) Uani 1 1 d . . . . .
C47 C 1.48334(16) 0.28016(13) 0.30082(12) 0.0257(4) Uani 1 1 d . . . . .
H47A H 1.458241 0.214298 0.302876 0.039 Uiso 1 1 calc R U . . .
H47B H 1.561476 0.281093 0.302386 0.039 Uiso 1 1 calc R U . . .
H47C H 1.476065 0.311957 0.245106 0.039 Uiso 1 1 calc R U . . .
C48 C 1.18172(15) 0.25523(13) 0.58917(12) 0.0251(4) Uani 1 1 d . . . . .
H48A H 1.191767 0.189691 0.569031 0.038 Uiso 1 1 calc R U . . .
H48B H 1.105018 0.275632 0.593591 0.038 Uiso 1 1 calc R U . . .
H48C H 1.196658 0.258868 0.648371 0.038 Uiso 1 1 calc R U . . .
C49 C 1.22930(15) 0.72092(12) 0.65366(11) 0.0222(3) Uani 1 1 d . . . . .
H49A H 1.256569 0.785627 0.655123 0.033 Uiso 1 1 calc R U . . .
H49B H 1.238034 0.684271 0.706530 0.033 Uiso 1 1 calc R U . . .
H49C H 1.150404 0.723086 0.654304 0.033 Uiso 1 1 calc R U . . .
C50 C 0.67769(17) 0.74725(13) -0.11830(13) 0.0278(4) Uani 1 1 d . . . . .
H50A H 0.692907 0.802811 -0.086802 0.042 Uiso 1 1 calc R U . . .
H50B H 0.646458 0.767981 -0.167900 0.042 Uiso 1 1 calc R U . . .
H50C H 0.747133 0.712286 -0.142464 0.042 Uiso 1 1 calc R U . . .
C51 C 0.59562(14) 0.68376(11) -0.05338(11) 0.0174(3) Uani 1 1 d . . . . .
C52 C 0.44874(14) 0.67326(11) 0.09127(11) 0.0174(3) Uani 1 1 d . . . . .
C53 C 0.53419(15) 0.72099(11) 0.02868(11) 0.0209(3) Uani 1 1 d . . . . .
H53 H 0.552157 0.783065 0.042477 0.025 Uiso 1 1 calc R U . . .
C54 C 0.38841(17) 0.72146(13) 0.17682(12) 0.0273(4) Uani 1 1 d . . . . .
H54A H 0.419950 0.784709 0.177541 0.041 Uiso 1 1 calc R U . . .
H54B H 0.396964 0.683600 0.229078 0.041 Uiso 1 1 calc R U . . .
H54C H 0.309154 0.727359 0.179369 0.041 Uiso 1 1 calc R U . . .

loop_
_atom_site_aniso_label
_atom_site_aniso_U_11
_atom_site_aniso_U_22
_atom_site_aniso_U_33
_atom_site_aniso_U_23
_atom_site_aniso_U_13
_atom_site_aniso_U_12
Cu1 0.01245(10) 0.01638(10) 0.01127(9) 0.00032(7) 0.00150(7) 0.00192(7)
Cu2 0.01237(12) 0.01533(13) 0.01146(12) 0.00013(9) 0.00153(10) 0.00229(9)
Cu3 0.01135(9) 0.01696(10) 0.01104(9) -0.00199(7) 0.00137(7) -0.00164(7)
Cu4 0.01139(12) 0.01430(12) 0.01106(12) -0.00181(9) 0.00127(9) -0.00148(9)
O1 0.0146(5) 0.0211(5) 0.0158(5) 0.0010(4) 0.0004(4) -0.0022(4)
O2 0.0189(6) 0.0194(5) 0.0145(5) -0.0015(4) 0.0007(4) 0.0027(4)
O3 0.0199(6) 0.0221(6) 0.0155(5) -0.0007(4) 0.0017(4) 0.0067(4)
O4 0.0191(6) 0.0197(5) 0.0147(5) 0.0026(4) 0.0027(4) 0.0015(4)
O5 0.0153(5) 0.0189(5) 0.0166(5) 0.0015(4) 0.0000(4) 0.0008(4)
O6 0.0176(5) 0.0201(6) 0.0144(5) -0.0018(4) -0.0001(4) 0.0048(4)
O7 0.0171(5) 0.0226(6) 0.0155(5) -0.0021(4) 0.0016(4) -0.0055(4)
O8 0.0157(5) 0.0198(5) 0.0144(5) -0.0024(4) 0.0002(4) 0.0016(4)
O9 0.0169(5) 0.0191(5) 0.0135(5) 0.0001(4) 0.0013(4) -0.0025(4)
O10 0.0167(5) 0.0205(6) 0.0161(5) -0.0039(4) 0.0022(4) -0.0011(4)
O11 0.0164(5) 0.0179(5) 0.0144(5) -0.0005(4) -0.0006(4) -0.0033(4)
O12 0.0151(5) 0.0191(5) 0.0159(5) -0.0036(4) -0.0006(4) 0.0009(4)
N1 0.0151(6) 0.0208(6) 0.0163(6) -0.0001(5) -0.0036(5) 0.0001(5)
N2 0.0143(6) 0.0172(6) 0.0154(6) 0.0010(5) -0.0029(5) -0.0016(5)
N3 0.0126(6) 0.0185(6) 0.0151(6) 0.0005(5) -0.0024(5) -0.0013(5)
N4 0.0149(6) 0.0210(6) 0.0160(6) 0.0008(5) -0.0044(5) -0.0006(5)
C1 0.0145(7) 0.0156(6) 0.0128(6) -0.0003(5) -0.0026(5) -0.0006(5)
C2 0.0142(7) 0.0236(8) 0.0122(7) -0.0018(6) -0.0013(5) -0.0006(6)
C3 0.0166(7) 0.0247(8) 0.0128(7) 0.0003(6) -0.0031(6) -0.0002(6)
C4 0.0140(7) 0.0242(8) 0.0166(7) -0.0022(6) -0.0024(6) -0.0008(6)
C5 0.0143(7) 0.0236(8) 0.0135(7) -0.0020(6) -0.0016(6) -0.0015(6)
C6 0.0142(7) 0.0187(7) 0.0142(7) -0.0008(5) -0.0032(5) -0.0002(5)
C7 0.0145(7) 0.0184(7) 0.0131(6) 0.0000(5) -0.0034(5) 0.0005(5)
C8 0.0130(7) 0.0159(7) 0.0149(7) 0.0011(5) -0.0022(6) -0.0006(5)
C9 0.0152(7) 0.0226(7) 0.0134(7) -0.0007(6) -0.0014(6) 0.0002(6)
C10 0.0124(7) 0.0211(7) 0.0167(7) 0.0015(6) -0.0013(6) 0.0002(5)
C11 0.0166(7) 0.0228(8) 0.0157(7) -0.0037(6) -0.0029(6) 0.0013(6)
C12 0.0135(7) 0.0227(7) 0.0163(7) -0.0038(6) -0.0030(6) 0.0020(6)
C13 0.0125(7) 0.0161(7) 0.0141(7) 0.0016(5) -0.0023(5) -0.0004(5)
C14 0.0135(7) 0.0275(8) 0.0122(7) 0.0011(6) -0.0016(5) -0.0001(6)
C15 0.0115(7) 0.0258(8) 0.0154(7) 0.0014(6) -0.0004(6) -0.0006(6)
C16 0.0149(7) 0.0200(7) 0.0153(7) -0.0031(6) -0.0026(6) 0.0008(5)
C17 0.0132(7) 0.0196(7) 0.0155(7) -0.0029(5) -0.0018(5) 0.0014(5)
C18 0.0144(7) 0.0209(7) 0.0125(6) 0.0005(5) -0.0033(5) 0.0004(5)
C19 0.0145(7) 0.0177(7) 0.0143(7) 0.0010(5) -0.0033(5) -0.0003(5)
C20 0.0132(7) 0.0148(6) 0.0133(6) 0.0012(5) -0.0024(5) -0.0001(5)
C21 0.0134(7) 0.0280(8) 0.0127(7) -0.0007(6) -0.0011(6) 0.0004(6)
C22 0.0170(7) 0.0296(8) 0.0129(7) -0.0004(6) -0.0022(6) 0.0020(6)
C23 0.0114(7) 0.0233(8) 0.0170(7) 0.0018(6) -0.0024(6) -0.0006(6)
C24 0.0139(7) 0.0206(7) 0.0139(7) 0.0011(5) -0.0011(5) -0.0003(5)
C25 0.0281(9) 0.0302(9) 0.0256(9) 0.0091(7) 0.0000(7) -0.0077(7)
C26 0.0182(7) 0.0215(7) 0.0172(7) 0.0026(6) -0.0046(6) -0.0052(6)
C27 0.0163(7) 0.0196(7) 0.0180(7) -0.0038(6) -0.0037(6) 0.0010(6)
C28 0.0243(8) 0.0166(7) 0.0245(8) 0.0009(6) -0.0029(7) -0.0005(6)
C29 0.0158(7) 0.0226(7) 0.0169(7) -0.0058(6) -0.0050(6) 0.0042(6)
C30 0.0237(8) 0.0166(7) 0.0200(7) -0.0012(6) -0.0040(6) 0.0037(6)
C31 0.0198(7) 0.0187(7) 0.0146(7) 0.0007(5) -0.0038(6) -0.0028(6)
C32 0.0247(9) 0.0255(9) 0.0275(9) -0.0083(7) -0.0014(7) 0.0066(7)
C33 0.0266(9) 0.0295(9) 0.0222(8) -0.0086(7) -0.0035(7) 0.0113(7)
C34 0.0270(9) 0.0240(8) 0.0202(8) 0.0057(6) -0.0011(7) -0.0032(7)
C35 0.0268(9) 0.0232(8) 0.0289(9) 0.0082(7) -0.0030(7) -0.0035(7)
C36 0.0157(7) 0.0181(7) 0.0182(7) 0.0004(6) -0.0050(6) -0.0020(5)
C37 0.0164(7) 0.0198(7) 0.0171(7) -0.0061(6) -0.0049(6) 0.0039(6)
C38 0.0221(8) 0.0157(7) 0.0230(8) -0.0013(6) -0.0052(6) 0.0030(6)
C39 0.0256(9) 0.0291(9) 0.0245(9) -0.0078(7) -0.0016(7) 0.0102(7)
C40 0.0228(8) 0.0269(8) 0.0190(8) 0.0048(6) -0.0018(6) -0.0087(7)
C41 0.0144(7) 0.0210(7) 0.0154(7) 0.0026(6) -0.0038(6) -0.0022(6)
C42 0.0171(7) 0.0219(7) 0.0144(7) -0.0032(6) -0.0043(6) 0.0046(6)
C43 0.0213(8) 0.0178(7) 0.0213(8) -0.0031(6) -0.0015(6) -0.0006(6)
C44 0.0146(7) 0.0197(7) 0.0167(7) 0.0019(6) -0.0033(6) -0.0002(5)
C45 0.0218(8) 0.0163(7) 0.0176(7) -0.0010(6) -0.0030(6) -0.0015(6)
C46 0.0173(7) 0.0195(7) 0.0127(6) -0.0018(5) -0.0034(6) 0.0039(6)
C47 0.0255(9) 0.0278(9) 0.0205(8) -0.0081(7) 0.0005(7) 0.0041(7)
C48 0.0222(8) 0.0234(8) 0.0249(8) 0.0032(7) 0.0017(7) -0.0042(6)
C49 0.0256(8) 0.0218(8) 0.0162(7) -0.0041(6) -0.0001(6) 0.0037(6)
C50 0.0324(10) 0.0257(9) 0.0226(8) 0.0030(7) -0.0024(7) -0.0127(7)
C51 0.0180(7) 0.0183(7) 0.0164(7) 0.0027(6) -0.0054(6) -0.0035(6)
C52 0.0198(7) 0.0183(7) 0.0144(7) -0.0028(5) -0.0046(6) 0.0040(6)
C53 0.0276(8) 0.0150(7) 0.0194(7) -0.0026(6) -0.0050(6) -0.0023(6)
C54 0.0354(10) 0.0247(8) 0.0191(8) -0.0083(7) -0.0018(7) 0.0048(7)

loop_
_atom_type_symbol
_atom_type_description
_atom_type_scat_dispersion_real
_atom_type_scat_dispersion_imag
_atom_type_scat_source
C C 0.0033 0.0016 'International Tables Vol C Tables 4.2.6.8 and 6.1.1.4'
H H 0.0000 0.0000 'International Tables Vol C Tables 4.2.6.8 and 6.1.1.4'
Cu Cu 0.3201 1.2651 'International Tables Vol C Tables 4.2.6.8 and 6.1.1.4'
N N 0.0061 0.0033 'International Tables Vol C Tables 4.2.6.8 and 6.1.1.4'
O O 0.0106 0.0060 'International Tables Vol C Tables 4.2.6.8 and 6.1.1.4'

loop_
_geom_angle_atom_site_label_1
_geom_angle_atom_site_label_2
_geom_angle_atom_site_label_3
_geom_angle
_geom_angle_site_symmetry_1
_geom_angle_site_symmetry_3
_geom_angle_publ_flag
O2 Cu1 O3 170.43(5) . . ?
O2 Cu1 O1 93.49(5) . . ?
O3 Cu1 O1 87.25(5) . . ?
O2 Cu1 O4 84.82(5) . . ?
O3 Cu1 O4 92.87(5) . . ?
O1 Cu1 O4 170.46(5) . . ?
O2 Cu1 N2 93.38(5) . . ?
O3 Cu1 N2 96.17(5) . . ?
O1 Cu1 N2 89.00(5) . . ?
O4 Cu1 N2 100.46(5) . . ?
O6 Cu2 O6 180.0 2_576 . ?
O6 Cu2 O5 93.55(5) 2_576 2_576 ?
O6 Cu2 O5 86.45(5) . 2_576 ?
O6 Cu2 O5 86.46(5) 2_576 . ?
O6 Cu2 O5 93.54(5) . . ?
O5 Cu2 O5 180.0 2_576 . ?
O6 Cu2 N1 91.57(5) 2_576 . ?
O6 Cu2 N1 88.42(5) . . ?
O5 Cu2 N1 93.02(5) 2_576 . ?
O5 Cu2 N1 86.98(5) . . ?
O6 Cu2 N1 88.43(5) 2_576 2_576 ?
O6 Cu2 N1 91.58(5) . 2_576 ?
O5 Cu2 N1 86.98(5) 2_576 2_576 ?
O5 Cu2 N1 93.02(5) . 2_576 ?
N1 Cu2 N1 180.0 . 2_576 ?
O8 Cu3 O10 171.79(5) . . ?
O8 Cu3 O7 86.83(5) . . ?
O10 Cu3 O7 93.00(5) . . ?
O8 Cu3 O9 93.31(5) . . ?
O10 Cu3 O9 85.30(5) . . ?
O7 Cu3 O9 169.07(5) . . ?
O8 Cu3 N3 89.24(5) . . ?
O10 Cu3 N3 98.91(5) . . ?
O7 Cu3 N3 97.57(5) . . ?
O9 Cu3 N3 93.36(5) . . ?
O12 Cu4 O12 180.0 2_665 . ?
O12 Cu4 O11 86.69(5) 2_665 . ?
O12 Cu4 O11 93.31(5) . . ?
O12 Cu4 O11 93.31(5) 2_665 2_665 ?
O12 Cu4 O11 86.69(5) . 2_665 ?
O11 Cu4 O11 180.0 . 2_665 ?
O12 Cu4 N4 86.55(5) 2_665 2_665 ?
O12 Cu4 N4 93.45(5) . 2_665 ?
O11 Cu4 N4 91.49(5) . 2_665 ?
O11 Cu4 N4 88.52(5) 2_665 2_665 ?
O12 Cu4 N4 93.45(5) 2_665 . ?
O12 Cu4 N4 86.55(5) . . ?
O11 Cu4 N4 88.52(5) . . ?
O11 Cu4 N4 91.48(5) 2_665 . ?
N4 Cu4 N4 180.0 2_665 . ?
C26 O1 Cu1 123.43(11) . . ?
C27 O2 Cu1 124.72(11) . . ?
C29 O3 Cu1 125.56(11) . . ?
C31 O4 Cu1 125.37(11) . . ?
C36 O5 Cu2 122.66(11) . . ?
C37 O6 Cu2 123.53(11) . . ?
C41 O7 Cu3 125.69(10) . . ?
C42 O8 Cu3 124.41(10) . . ?
C44 O9 Cu3 124.88(10) . . ?
C46 O10 Cu3 125.37(10) . . ?
C51 O11 Cu4 123.49(11) . . ?
C52 O12 Cu4 123.22(11) . . ?
C4 N1 C3 116.85(14) . . ?
C4 N1 Cu2 122.71(11) . . ?
C3 N1 Cu2 120.36(11) . . ?
C10 N2 C11 116.78(14) . . ?
C10 N2 Cu1 122.86(11) . . ?
C11 N2 Cu1 120.31(11) . . ?
C15 N3 C16 116.80(14) . . ?
C15 N3 Cu3 122.94(11) . . ?
C16 N3 Cu3 120.10(11) . . ?
C23 N4 C22 116.66(14) . . ?
C23 N4 Cu4 123.30(11) . . ?
C22 N4 Cu4 120.03(11) . . ?
C5 C1 C2 116.74(14) . . ?
C5 C1 C6 119.17(14) . . ?
C2 C1 C6 124.09(14) . . ?
C3 C2 C1 119.56(15) . . ?
C3 C2 H2 120.2 . . ?
C1 C2 H2 120.2 . . ?
N1 C3 C2 123.74(15) . . ?
N1 C3 H3 118.1 . . ?
C2 C3 H3 118.1 . . ?
N1 C4 C5 123.64(15) . . ?
N1 C4 H4 118.2 . . ?
C5 C4 H4 118.2 . . ?
C4 C5 C1 119.46(15) . . ?
C4 C5 H5 120.3 . . ?
C1 C5 H5 120.3 . . ?
C7 C6 C1 126.01(15) . . ?
C7 C6 H6 117.0 . . ?
C1 C6 H6 117.0 . . ?
C6 C7 C8 124.62(15) . . ?
C6 C7 H7 117.7 . . ?
C8 C7 H7 117.7 . . ?
C9 C8 C12 117.04(14) . . ?
C9 C8 C7 120.72(14) . . ?
C12 C8 C7 122.23(14) . . ?
C10 C9 C8 119.56(15) . . ?
C10 C9 H9 120.2 . . ?
C8 C9 H9 120.2 . . ?
N2 C10 C9 123.39(15) . . ?
N2 C10 H10 118.3 . . ?
C9 C10 H10 118.3 . . ?
N2 C11 C12 124.21(15) . . ?
N2 C11 H11 117.9 . . ?
C12 C11 H11 117.9 . . ?
C11 C12 C8 118.99(15) . . ?
C11 C12 H12 120.5 . . ?
C8 C12 H12 120.5 . . ?
C14 C13 C17 117.07(14) . . ?
C14 C13 C18 120.22(14) . . ?
C17 C13 C18 122.71(14) . . ?
C15 C14 C13 119.64(15) . . ?
C15 C14 H14 120.2 . . ?
C13 C14 H14 120.2 . . ?
N3 C15 C14 123.48(15) . . ?
N3 C15 H15 118.3 . . ?
C14 C15 H15 118.3 . . ?
N3 C16 C17 124.05(15) . . ?
N3 C16 H16 118.0 . . ?
C17 C16 H16 118.0 . . ?
C16 C17 C13 118.95(14) . . ?
C16 C17 H17 120.5 . . ?
C13 C17 H17 120.5 . . ?
C19 C18 C13 124.77(15) . . ?
C19 C18 H18 117.6 . . ?
C13 C18 H18 117.6 . . ?
C18 C19 C20 125.94(15) . . ?
C18 C19 H19 117.0 . . ?
C20 C19 H19 117.0 . . ?
C24 C20 C21 116.70(14) . . ?
C24 C20 C19 119.27(14) . . ?
C21 C20 C19 124.02(14) . . ?
C22 C21 C20 119.47(15) . . ?
C22 C21 H21 120.3 . . ?
C20 C21 H21 120.3 . . ?
N4 C22 C21 123.97(15) . . ?
N4 C22 H22 118.0 . . ?
C21 C22 H22 118.0 . . ?
N4 C23 C24 123.85(15) . . ?
N4 C23 H23 118.1 . . ?
C24 C23 H23 118.1 . . ?
C23 C24 C20 119.33(15) . . ?
C23 C24 H24 120.3 . . ?
C20 C24 H24 120.3 . . ?
C26 C25 H25A 109.5 . . ?
C26 C25 H25B 109.5 . . ?
H25A C25 H25B 109.5 . . ?
C26 C25 H25C 109.5 . . ?
H25A C25 H25C 109.5 . . ?
H25B C25 H25C 109.5 . . ?
O1 C26 C28 125.93(15) . . ?
O1 C26 C25 115.29(15) . . ?
C28 C26 C25 118.78(16) . . ?
O2 C27 C28 124.99(15) . . ?
O2 C27 C32 115.21(15) . . ?
C28 C27 C32 119.81(15) . . ?
C27 C28 C26 124.29(15) . . ?
C27 C28 H28 117.9 . . ?
C26 C28 H28 117.9 . . ?
O3 C29 C30 125.67(15) . . ?
O3 C29 C33 115.62(15) . . ?
C30 C29 C33 118.71(15) . . ?
C31 C30 C29 124.01(15) . . ?
C31 C30 H30 118.0 . . ?
C29 C30 H30 118.0 . . ?
O4 C31 C30 125.41(15) . . ?
O4 C31 C34 115.11(14) . . ?
C30 C31 C34 119.47(15) . . ?
C27 C32 H32A 109.5 . . ?
C27 C32 H32B 109.5 . . ?
H32A C32 H32B 109.5 . . ?
C27 C32 H32C 109.5 . . ?
H32A C32 H32C 109.5 . . ?
H32B C32 H32C 109.5 . . ?
C29 C33 H33A 109.5 . . ?
C29 C33 H33B 109.5 . . ?
H33A C33 H33B 109.5 . . ?
C29 C33 H33C 109.5 . . ?
H33A C33 H33C 109.5 . . ?
H33B C33 H33C 109.5 . . ?
C31 C34 H34A 109.5 . . ?
C31 C34 H34B 109.5 . . ?
H34A C34 H34B 109.5 . . ?
C31 C34 H34C 109.5 . . ?
H34A C34 H34C 109.5 . . ?
H34B C34 H34C 109.5 . . ?
C36 C35 H35A 109.5 . . ?
C36 C35 H35B 109.5 . . ?
H35A C35 H35B 109.5 . . ?
C36 C35 H35C 109.5 . . ?
H35A C35 H35C 109.5 . . ?
H35B C35 H35C 109.5 . . ?
O5 C36 C38 125.66(15) . . ?
O5 C36 C35 115.59(15) . . ?
C38 C36 C35 118.75(15) . . ?
O6 C37 C38 126.11(15) . . ?
O6 C37 C39 114.87(15) . . ?
C38 C37 C39 119.02(15) . . ?
C37 C38 C36 124.58(15) . . ?
C37 C38 H38 117.7 . . ?
C36 C38 H38 117.7 . . ?
C37 C39 H39A 109.5 . . ?
C37 C39 H39B 109.5 . . ?
H39A C39 H39B 109.5 . . ?
C37 C39 H39C 109.5 . . ?
H39A C39 H39C 109.5 . . ?
H39B C39 H39C 109.5 . . ?
C41 C40 H40A 109.5 . . ?
C41 C40 H40B 109.5 . . ?
H40A C40 H40B 109.5 . . ?
C41 C40 H40C 109.5 . . ?
H40A C40 H40C 109.5 . . ?
H40B C40 H40C 109.5 . . ?
O7 C41 C45 125.27(15) . . ?
O7 C41 C40 115.58(14) . . ?
C45 C41 C40 119.13(15) . . ?
O8 C42 C43 125.67(15) . . ?
O8 C42 C47 115.26(15) . . ?
C43 C42 C47 119.07(15) . . ?
C42 C43 C44 124.75(15) . . ?
C42 C43 H43 117.6 . . ?
C44 C43 H43 117.6 . . ?
O9 C44 C43 124.86(15) . . ?
O9 C44 C48 115.62(14) . . ?
C43 C44 C48 119.52(15) . . ?
C46 C45 C41 124.40(15) . . ?
C46 C45 H45 117.8 . . ?
C41 C45 H45 117.8 . . ?
O10 C46 C45 125.43(14) . . ?
O10 C46 C49 115.33(14) . . ?
C45 C46 C49 119.23(15) . . ?
C42 C47 H47A 109.5 . . ?
C42 C47 H47B 109.5 . . ?
H47A C47 H47B 109.5 . . ?
C42 C47 H47C 109.5 . . ?
H47A C47 H47C 109.5 . . ?
H47B C47 H47C 109.5 . . ?
C44 C48 H48A 109.5 . . ?
C44 C48 H48B 109.5 . . ?
H48A C48 H48B 109.5 . . ?
C44 C48 H48C 109.5 . . ?
H48A C48 H48C 109.5 . . ?
H48B C48 H48C 109.5 . . ?
C46 C49 H49A 109.5 . . ?
C46 C49 H49B 109.5 . . ?
H49A C49 H49B 109.5 . . ?
C46 C49 H49C 109.5 . . ?
H49A C49 H49C 109.5 . . ?
H49B C49 H49C 109.5 . . ?
C51 C50 H50A 109.5 . . ?
C51 C50 H50B 109.5 . . ?
H50A C50 H50B 109.5 . . ?
C51 C50 H50C 109.5 . . ?
H50A C50 H50C 109.5 . . ?
H50B C50 H50C 109.5 . . ?
O11 C51 C53 125.40(15) . . ?
O11 C51 C50 116.06(15) . . ?
C53 C51 C50 118.54(15) . . ?
O12 C52 C53 125.95(15) . . ?
O12 C52 C54 114.54(15) . . ?
C53 C52 C54 119.51(15) . . ?
C52 C53 C51 124.64(15) . . ?
C52 C53 H53 117.7 . . ?
C51 C53 H53 117.7 . . ?
C52 C54 H54A 109.5 . . ?
C52 C54 H54B 109.5 . . ?
H54A C54 H54B 109.5 . . ?
C52 C54 H54C 109.5 . . ?
H54A C54 H54C 109.5 . . ?
H54B C54 H54C 109.5 . . ?

loop_
_geom_bond_atom_site_label_1
_geom_bond_atom_site_label_2
_geom_bond_distance
_geom_bond_site_symmetry_2
_geom_bond_publ_flag
Cu1 O2 1.9316(12) . ?
Cu1 O3 1.9328(12) . ?
Cu1 O1 1.9390(12) . ?
Cu1 O4 1.9404(12) . ?
Cu1 N2 2.3233(14) . ?
Cu2 O6 1.9341(11) 2_576 ?
Cu2 O6 1.9341(11) . ?
Cu2 O5 1.9670(12) 2_576 ?
Cu2 O5 1.9670(12) . ?
Cu2 N1 2.4620(14) . ?
Cu2 N1 2.4620(14) 2_576 ?
Cu3 O8 1.9345(11) . ?
Cu3 O10 1.9358(12) . ?
Cu3 O7 1.9398(12) . ?
Cu3 O9 1.9468(11) . ?
Cu3 N3 2.3228(14) . ?
Cu4 O12 1.9338(11) 2_665 ?
Cu4 O12 1.9338(11) . ?
Cu4 O11 1.9662(12) . ?
Cu4 O11 1.9662(12) 2_665 ?
Cu4 N4 2.4724(14) 2_665 ?
Cu4 N4 2.4724(14) . ?
O1 C26 1.267(2) . ?
O2 C27 1.273(2) . ?
O3 C29 1.267(2) . ?
O4 C31 1.272(2) . ?
O5 C36 1.2694(19) . ?
O6 C37 1.271(2) . ?
O7 C41 1.267(2) . ?
O8 C42 1.268(2) . ?
O9 C44 1.2747(19) . ?
O10 C46 1.273(2) . ?
O11 C51 1.2672(19) . ?
O12 C52 1.272(2) . ?
N1 C4 1.339(2) . ?
N1 C3 1.344(2) . ?
N2 C10 1.340(2) . ?
N2 C11 1.343(2) . ?
N3 C15 1.338(2) . ?
N3 C16 1.345(2) . ?
N4 C23 1.338(2) . ?
N4 C22 1.339(2) . ?
C1 C5 1.402(2) . ?
C1 C2 1.403(2) . ?
C1 C6 1.461(2) . ?
C2 C3 1.384(2) . ?
C2 H2 0.9500 . ?
C3 H3 0.9500 . ?
C4 C5 1.392(2) . ?
C4 H4 0.9500 . ?
C5 H5 0.9500 . ?
C6 C7 1.344(2) . ?
C6 H6 0.9500 . ?
C7 C8 1.465(2) . ?
C7 H7 0.9500 . ?
C8 C9 1.401(2) . ?
C8 C12 1.402(2) . ?
C9 C10 1.390(2) . ?
C9 H9 0.9500 . ?
C10 H10 0.9500 . ?
C11 C12 1.383(2) . ?
C11 H11 0.9500 . ?
C12 H12 0.9500 . ?
C13 C14 1.400(2) . ?
C13 C17 1.403(2) . ?
C13 C18 1.467(2) . ?
C14 C15 1.388(2) . ?
C14 H14 0.9500 . ?
C15 H15 0.9500 . ?
C16 C17 1.386(2) . ?
C16 H16 0.9500 . ?
C17 H17 0.9500 . ?
C18 C19 1.340(2) . ?
C18 H18 0.9500 . ?
C19 C20 1.462(2) . ?
C19 H19 0.9500 . ?
C20 C24 1.402(2) . ?
C20 C21 1.403(2) . ?
C21 C22 1.381(2) . ?
C21 H21 0.9500 . ?
C22 H22 0.9500 . ?
C23 C24 1.387(2) . ?
C23 H23 0.9500 . ?
C24 H24 0.9500 . ?
C25 C26 1.511(2) . ?
C25 H25A 0.9800 . ?
C25 H25B 0.9800 . ?
C25 H25C 0.9800 . ?
C26 C28 1.405(2) . ?
C27 C28 1.399(2) . ?
C27 C32 1.506(2) . ?
C28 H28 0.9500 . ?
C29 C30 1.405(2) . ?
C29 C33 1.508(2) . ?
C30 C31 1.395(2) . ?
C30 H30 0.9500 . ?
C31 C34 1.509(2) . ?
C32 H32A 0.9800 . ?
C32 H32B 0.9800 . ?
C32 H32C 0.9800 . ?
C33 H33A 0.9800 . ?
C33 H33B 0.9800 . ?
C33 H33C 0.9800 . ?
C34 H34A 0.9800 . ?
C34 H34B 0.9800 . ?
C34 H34C 0.9800 . ?
C35 C36 1.508(2) . ?
C35 H35A 0.9800 . ?
C35 H35B 0.9800 . ?
C35 H35C 0.9800 . ?
C36 C38 1.405(2) . ?
C37 C38 1.396(2) . ?
C37 C39 1.513(2) . ?
C38 H38 0.9500 . ?
C39 H39A 0.9800 . ?
C39 H39B 0.9800 . ?
C39 H39C 0.9800 . ?
C40 C41 1.503(2) . ?
C40 H40A 0.9800 . ?
C40 H40B 0.9800 . ?
C40 H40C 0.9800 . ?
C41 C45 1.403(2) . ?
C42 C43 1.401(2) . ?
C42 C47 1.504(2) . ?
C43 C44 1.401(2) . ?
C43 H43 0.9500 . ?
C44 C48 1.503(2) . ?
C45 C46 1.396(2) . ?
C45 H45 0.9500 . ?
C46 C49 1.508(2) . ?
C47 H47A 0.9800 . ?
C47 H47B 0.9800 . ?
C47 H47C 0.9800 . ?
C48 H48A 0.9800 . ?
C48 H48B 0.9800 . ?
C48 H48C 0.9800 . ?
C49 H49A 0.9800 . ?
C49 H49B 0.9800 . ?
C49 H49C 0.9800 . ?
C50 C51 1.505(2) . ?
C50 H50A 0.9800 . ?
C50 H50B 0.9800 . ?
C50 H50C 0.9800 . ?
C51 C53 1.405(2) . ?
C52 C53 1.394(2) . ?
C52 C54 1.510(2) . ?
C53 H53 0.9500 . ?
C54 H54A 0.9800 . ?
C54 H54B 0.9800 . ?
C54 H54C 0.9800 . ?

loop_
_geom_torsion_atom_site_label_1
_geom_torsion_atom_site_label_2
_geom_torsion_atom_site_label_3
_geom_torsion_atom_site_label_4
_geom_torsion
_geom_torsion_site_symmetry_1
_geom_torsion_site_symmetry_2
_geom_torsion_site_symmetry_3
_geom_torsion_site_symmetry_4
_geom_torsion_publ_flag
C5 C1 C2 C3 0.0(2) . . . . ?
C6 C1 C2 C3 179.86(15) . . . . ?
C4 N1 C3 C2 -1.0(2) . . . . ?
Cu2 N1 C3 C2 175.87(13) . . . . ?
C1 C2 C3 N1 0.9(3) . . . . ?
C3 N1 C4 C5 0.3(2) . . . . ?
Cu2 N1 C4 C5 -176.51(12) . . . . ?
N1 C4 C5 C1 0.5(3) . . . . ?
C2 C1 C5 C4 -0.6(2) . . . . ?
C6 C1 C5 C4 179.48(15) . . . . ?
C5 C1 C6 C7 179.37(16) . . . . ?
C2 C1 C6 C7 -0.5(3) . . . . ?
C1 C6 C7 C8 178.93(14) . . . . ?
C6 C7 C8 C9 170.22(16) . . . . ?
C6 C7 C8 C12 -10.9(3) . . . . ?
C12 C8 C9 C10 1.1(2) . . . . ?
C7 C8 C9 C10 -179.91(14) . . . . ?
C11 N2 C10 C9 -1.3(2) . . . . ?
Cu1 N2 C10 C9 176.13(12) . . . . ?
C8 C9 C10 N2 -0.2(3) . . . . ?
C10 N2 C11 C12 1.9(2) . . . . ?
Cu1 N2 C11 C12 -175.60(13) . . . . ?
N2 C11 C12 C8 -1.0(3) . . . . ?
C9 C8 C12 C11 -0.6(2) . . . . ?
C7 C8 C12 C11 -179.54(15) . . . . ?
C17 C13 C14 C15 1.1(2) . . . . ?
C18 C13 C14 C15 -178.59(15) . . . . ?
C16 N3 C15 C14 -0.8(2) . . . . ?
Cu3 N3 C15 C14 174.56(13) . . . . ?
C13 C14 C15 N3 -0.2(3) . . . . ?
C15 N3 C16 C17 0.9(2) . . . . ?
Cu3 N3 C16 C17 -174.57(12) . . . . ?
N3 C16 C17 C13 0.0(2) . . . . ?
C14 C13 C17 C16 -1.0(2) . . . . ?
C18 C13 C17 C16 178.70(15) . . . . ?
C14 C13 C18 C19 172.31(16) . . . . ?
C17 C13 C18 C19 -7.4(3) . . . . ?
C13 C18 C19 C20 179.51(14) . . . . ?
C18 C19 C20 C24 178.88(16) . . . . ?
C18 C19 C20 C21 -1.8(3) . . . . ?
C24 C20 C21 C22 0.7(2) . . . . ?
C19 C20 C21 C22 -178.67(16) . . . . ?
C23 N4 C22 C21 -0.8(3) . . . . ?
Cu4 N4 C22 C21 178.25(13) . . . . ?
C20 C21 C22 N4 0.2(3) . . . . ?
C22 N4 C23 C24 0.5(2) . . . . ?
Cu4 N4 C23 C24 -178.55(12) . . . . ?
N4 C23 C24 C20 0.4(3) . . . . ?
C21 C20 C24 C23 -1.0(2) . . . . ?
C19 C20 C24 C23 178.40(15) . . . . ?
Cu1 O1 C26 C28 12.7(2) . . . . ?
Cu1 O1 C26 C25 -167.54(12) . . . . ?
Cu1 O2 C27 C28 -6.7(2) . . . . ?
Cu1 O2 C27 C32 173.40(12) . . . . ?
O2 C27 C28 C26 -6.1(3) . . . . ?
C32 C27 C28 C26 173.80(17) . . . . ?
O1 C26 C28 C27 2.6(3) . . . . ?
C25 C26 C28 C27 -177.11(17) . . . . ?
Cu1 O3 C29 C30 4.5(3) . . . . ?
Cu1 O3 C29 C33 -176.54(12) . . . . ?
O3 C29 C30 C31 2.4(3) . . . . ?
C33 C29 C30 C31 -176.46(16) . . . . ?
Cu1 O4 C31 C30 -8.5(2) . . . . ?
Cu1 O4 C31 C34 170.97(11) . . . . ?
C29 C30 C31 O4 -0.2(3) . . . . ?
C29 C30 C31 C34 -179.70(16) . . . . ?
Cu2 O5 C36 C38 -13.4(2) . . . . ?
Cu2 O5 C36 C35 166.90(12) . . . . ?
Cu2 O6 C37 C38 10.0(2) . . . . ?
Cu2 O6 C37 C39 -169.44(11) . . . . ?
O6 C37 C38 C36 4.5(3) . . . . ?
C39 C37 C38 C36 -176.03(16) . . . . ?
O5 C36 C38 C37 -2.4(3) . . . . ?
C35 C36 C38 C37 177.31(17) . . . . ?
Cu3 O7 C41 C45 -2.1(2) . . . . ?
Cu3 O7 C41 C40 179.48(11) . . . . ?
Cu3 O8 C42 C43 -11.6(2) . . . . ?
Cu3 O8 C42 C47 168.31(11) . . . . ?
O8 C42 C43 C44 -1.1(3) . . . . ?
C47 C42 C43 C44 178.97(17) . . . . ?
Cu3 O9 C44 C43 5.1(2) . . . . ?
Cu3 O9 C44 C48 -174.77(11) . . . . ?
C42 C43 C44 O9 4.7(3) . . . . ?
C42 C43 C44 C48 -175.42(17) . . . . ?
O7 C41 C45 C46 -3.8(3) . . . . ?
C40 C41 C45 C46 174.60(16) . . . . ?
Cu3 O10 C46 C45 7.6(2) . . . . ?
Cu3 O10 C46 C49 -171.43(11) . . . . ?
C41 C45 C46 O10 0.8(3) . . . . ?
C41 C45 C46 C49 179.76(16) . . . . ?
Cu4 O11 C51 C53 -7.2(2) . . . . ?
Cu4 O11 C51 C50 172.82(12) . . . . ?
Cu4 O12 C52 C53 15.8(2) . . . . ?
Cu4 O12 C52 C54 -163.42(12) . . . . ?
O12 C52 C53 C51 1.2(3) . . . . ?
C54 C52 C53 C51 -179.54(17) . . . . ?
O11 C51 C53 C52 -6.0(3) . . . . ?
C50 C51 C53 C52 174.02(17) . . . . ?
